data_2005650
loop_
_publ_author_name
'Henderson, R. K.'
'Bouwman, E.'
'Reedijk, J.'
'Powell, A. K.'

_publ_section_title
;[<i>N</i>,<i>N</i>'-Bis(2-thiobenzylidene)-1,2-dimethyl-4,5-phenylenediaminato]nickel(II),
 Ni(tsaldimph)
;
_journal_issue 11
_journal_name_full 'Acta Crystallographica Section C'
_journal_page_first 2696
_journal_page_last 2698
_journal_paper_doi 10.1107/S0108270196009778
_journal_volume 52
_journal_year 1996
_chemical_formula_iupac '[Ni (C22 H18 N2 S2)]'
_chemical_formula_moiety 'C22 H18 N2 Ni S2'
_chemical_formula_sum 'C22 H18 N2 Ni S2'
_chemical_formula_weight 433.22
_chemical_name_systematic
;
 [N,N'-bis(2-thiobenzenylidene)1,2-dimethyl-4,5-phenylenediaminato]nickel(II)
;
_space_group_IT_number 60
_symmetry_cell_setting orthorhombic
_symmetry_space_group_name_Hall '-P 2n 2ab'
_symmetry_space_group_name_H-M 'P b c n'
_cell_angle_alpha 90
_cell_angle_beta 90
_cell_angle_gamma 90
_cell_formula_units_Z 4
_cell_length_a 12.578(2)
_cell_length_b 12.848(2)
_cell_length_c 11.505(2)
_cell_measurement_reflns_used 25
_cell_measurement_temperature 291
_cell_measurement_theta_max 25
_cell_measurement_theta_min 10
_cell_volume 1859.2(5)
_computing_cell_refinement 'TeXsan (Molecular Structure Corporation, 1993)'
_computing_data_collection 'TeXsan (Molecular Structure Corporation, 1993)'
_computing_data_reduction 'TeXsan (Molecular Structure Corporation, 1993)'
_computing_molecular_graphics 'SHELXTL-Plus (Sheldrick, 1990)'
_computing_publication_material 'PLATON (Spek, 1990)'
_computing_structure_refinement 'SHELXTL-Plus (Sheldrick, 1990)'
_computing_structure_solution 'SHELXTL-Plus (Sheldrick, 1990)'
_diffrn_ambient_temperature 291
_diffrn_measurement_device RigakuAFC7R
_diffrn_measurement_method \w/2\q
_diffrn_radiation_monochromator graphite
_diffrn_radiation_source 'Rotating Anode'
_diffrn_radiation_type 'Mo K\a'
_diffrn_radiation_wavelength 0.71073
_diffrn_reflns_av_R_equivalents 0.01
_diffrn_reflns_limit_h_max 15
_diffrn_reflns_limit_h_min 0
_diffrn_reflns_limit_k_max 14
_diffrn_reflns_limit_k_min 0
_diffrn_reflns_limit_l_max 0
_diffrn_reflns_limit_l_min -13
_diffrn_reflns_number 1905
_diffrn_reflns_reduction_process
;
 ?
;
_diffrn_reflns_theta_max 25
_diffrn_reflns_theta_min 1
_diffrn_standards_decay_% 0
_diffrn_standards_interval_count 150
_diffrn_standards_number 3
_exptl_absorpt_coefficient_mu 1.28
_exptl_absorpt_correction_T_max 0.90
_exptl_absorpt_correction_T_min 0.84
_exptl_absorpt_correction_type 'semi-empirical \y scan (SHELXTL-Plus)'
_exptl_crystal_colour black
_exptl_crystal_density_diffrn 1.548
_exptl_crystal_description needle
_exptl_crystal_F_000 896
_exptl_crystal_size_max 0.30
_exptl_crystal_size_mid 0.10
_exptl_crystal_size_min 0.08
_refine_diff_density_max 0.35
_refine_diff_density_min -0.31
_refine_ls_abs_structure_details
;
 ?
;
_refine_ls_extinction_method none
_refine_ls_goodness_of_fit_obs 1.08
_refine_ls_hydrogen_treatment noref
_refine_ls_matrix_type full
_refine_ls_number_parameters 123
_refine_ls_number_reflns 1152
_refine_ls_R_factor_all 0.0584
_refine_ls_R_factor_obs 0.0328
_refine_ls_shift/esd_max 0.001
_refine_ls_shift/esd_mean 0.002
_refine_ls_structure_factor_coef F
_refine_ls_weighting_details 'w = 1/[\s^2^(F)+0.001F^2^]'
_refine_ls_weighting_scheme calc
_refine_ls_wR_factor_all 0.0498
_refine_ls_wR_factor_obs 0.0454
_reflns_number_observed 1152
_reflns_number_total 1645
_reflns_observed_criterion >6\s(F)
_cod_data_source_file kh1114.cif
_cod_data_source_block rh45
_cod_depositor_comments
;
The following automatic conversions were performed:
'_symmetry_cell_setting' value 'Orthorhombic' changed to 'orthorhombic'
according to '/home/saulius/struct/CIF-dictionaries/cif_core.dic'
dictionary named 'cif_core.dic' version 2.4.1 from 2010-06-29.

Automatic conversion script
Id: cif_fix_enum 1527 2010-12-29 10:47:43Z saulius 

The following automatic conversions were performed:

'_symmetry_cell_setting' value 'Orthorhombic' changed to
'orthorhombic' according to
/home/saulius/struct/CIF-dictionaries/cif_core.dic dictionary named
'cif_core.dic' version 2.4.1 from
2010-06-29.

'_refine_ls_matrix_type' value 'Full' changed to 'full'
according to /home/saulius/struct/CIF-dictionaries/cif_core.dic
dictionary named 'cif_core.dic' version 2.4.1 from 2010-06-29.

Automatic conversion script
Id: cif_fix_values 1715 2011-07-08 13:25:40Z adriana 

The following automatic conversions were performed:

'_refine_ls_weighting_scheme' value 'w = 1/[\s^2^(F)+0.001F^2^]' was
changed to 'calc'. New tag '_refine_ls_weighting_details' was
created. The value of the new tag was set to 'w =
1/[\s^2^(F)+0.001F^2^]'.

Automatic conversion script
Id: cif_fix_values 3143 2015-03-26 13:38:13Z robertas 
;
_cod_original_cell_volume 1859.4(5)
_cod_original_formula_sum ' C22 H18 N2 Ni S2'
_cod_database_code 2005650

loop_
_symmetry_equiv_pos_as_xyz
x,y,z
1/2-x,1/2+y,z
x,-y,1/2+z
1/2-x,1/2-y,1/2+z
-x,-y,-z
1/2+x,1/2-y,-z
-x,y,1/2-z
1/2+x,1/2+y,1/2-z

loop_
_atom_site_aniso_label
_atom_site_aniso_U_11
_atom_site_aniso_U_22
_atom_site_aniso_U_33
_atom_site_aniso_U_12
_atom_site_aniso_U_13
_atom_site_aniso_U_23
Ni(1) 0.0320(10) 0.0290(10) 0.0310(10) 0.0000 -0.0020(10) 0.0000
S(1) 0.0580(10) 0.0320(10) 0.0440(10) 0.0000(10) 0.0120(10) 0.0020(10)
N(1) 0.0300(10) 0.0320(10) 0.033(2) 0.0010(10) -0.0010(10) 0.0010(10)
C(1) 0.033(2) 0.030(2) 0.0310(10) 0.0010(10) -0.0030(10) -0.0010(10)
C(2) 0.040(2) 0.043(2) 0.036(2) 0.001(2) 0.003(2) 0.000(2)
C(3) 0.048(2) 0.031(2) 0.040(2) 0.000(2) 0.001(2) 0.003(2)
C(4) 0.092(4) 0.043(2) 0.065(3) 0.004(2) 0.026(3) -0.005(2)
C(5) 0.037(2) 0.033(2) 0.038(2) 0.000(2) -0.001(2) -0.004(2)
C(6) 0.033(3) 0.038(2) 0.035(2) -0.003(2) -0.001(2) 0.001(2)
C(7) 0.043(2) 0.044(2) 0.047(2) 0.004(2) 0.006(2) 0.002(2)
C(8) 0.044(2) 0.054(3) 0.046(2) 0.002(2) 0.010(2) 0.006(2)
C(9) 0.041(2) 0.042(2) 0.047(2) -0.007(2) 0.001(2) 0.006(2)
C(10) 0.047(2) 0.035(2) 0.046(2) -0.007(2) 0.000(2) 0.007(2)
C(11) 0.033(2) 0.039(2) 0.033(2) -0.002(2) -0.004(2) 0.003(2)

loop_
_atom_site_label
_atom_site_fract_x
_atom_site_fract_y
_atom_site_fract_z
_atom_site_U_iso_or_equiv
_atom_site_thermal_displace_type
Ni(1) 0.0000 0.5776(1) 0.25000 0.031(1) Uani
S(1) 0.0487(1) 0.7083(1) 0.1425(1) 0.045(1) Uani
N(1) 0.0589(2) 0.4673(2) 0.1574(2) 0.031(1) Uani
C(1) 0.0311(3) 0.3643(3) 0.2003(3) 0.031(1) Uani
C(2) 0.0610(3) 0.2673(3) 0.1516(3) 0.039(2) Uani
C(3) 0.0307(3) 0.1716(3) 0.1985(3) 0.040(2) Uani
C(4) 0.0646(4) 0.0696(3) 0.1422(4) 0.066(2) Uani
C(5) 0.1188(3) 0.4722(3) 0.0665(3) 0.036(2) Uani
C(6) 0.1591(3) 0.5632(3) 0.0073(3) 0.035(2) Uani
C(7) 0.2270(3) 0.5443(3) -0.0874(3) 0.044(2) Uani
C(8) 0.2709(3) 0.6250(3) -0.1495(3) 0.047(2) Uani
C(9) 0.2476(3) 0.7296(3) -0.1207(3) 0.043(2) Uani
C(10) 0.1816(3) 0.7517(3) -0.0297(3) 0.042(2) Uani
C(11) 0.1353(3) 0.6694(3) 0.0358(3) 0.035(2) Uani
H(2) 0.10441 0.26742 0.08301 0.0800 Uiso
H(4A) 0.03657 0.01237 0.18609 0.0800 Uiso
H(4B) 0.03787 0.06678 0.06414 0.0800 Uiso
H(4C) 0.14082 0.06562 0.14094 0.0800 Uiso
H(5) 0.13944 0.40653 0.03385 0.0800 Uiso
H(7) 0.24289 0.47389 -0.10918 0.0800 Uiso
H(8) 0.31789 0.61021 -0.21321 0.0800 Uiso
H(9) 0.27841 0.78519 -0.16523 0.0800 Uiso
H(10) 0.16647 0.82278 -0.01003 0.0800 Uiso

loop_
_atom_type_symbol
_atom_type_description
_atom_type_scat_dispersion_real
_atom_type_scat_dispersion_imag
_atom_type_scat_source
S S 0.1246 0.1234 'International Tables Vol C Tables 4.2.6.8 and 6.1.1.4'
Ni Ni 0.3393 1.1124 'International Tables Vol C Tables 4.2.6.8 and 6.1.1.4'
N N 0.0061 0.0033 'International Tables Vol C Tables 4.2.6.8 and 6.1.1.4'
H H 0.0000 0.0000 'International Tables Vol C Tables 4.2.6.8 and 6.1.1.4'
C C 0.0033 0.0016 'International Tables Vol C Tables 4.2.6.8 and 6.1.1.4'

loop_
_geom_angle_atom_site_label_1
_geom_angle_atom_site_label_2
_geom_angle_atom_site_label_3
_geom_angle_site_symmetry_1
_geom_angle_site_symmetry_3
_geom_angle
_geom_angle_publ_flag
S(1) Ni(1) N(1) . . 98.40(10) yes
S(1) Ni(1) S(1) . 7_555 78.80(10) yes
S(1) Ni(1) N(1) . 7_555 173.70(10) yes
S(1) Ni(1) N(1) 7_555 . 173.70(10) no
N(1) Ni(1) N(1) . 7_555 85.0(2) yes
S(1) Ni(1) N(1) 7_555 7_555 98.40(10) no
Ni(1) S(1) C(11) . . 111.20(10) yes
Ni(1) N(1) C(1) . . 112.9(2) yes
Ni(1) N(1) C(5) . . 129.7(2) yes
C(1) N(1) C(5) . . 117.3(3) no
N(1) C(1) C(2) . . 127.0(3) no
N(1) C(1) C(1) . 7_555 114.5(2) no
C(1) C(1) C(2) 7_555 . 118.4(2) no
C(1) C(2) C(3) . . 123.3(3) no
C(2) C(3) C(4) . . 121.1(3) no
C(2) C(3) C(3) . 7_555 118.2(2) no
C(3) C(3) C(4) 7_555 . 120.6(2) no
N(1) C(5) C(6) . . 128.8(3) no
C(5) C(6) C(7) . . 116.0(3) no
C(5) C(6) C(11) . . 126.1(3) no
C(7) C(6) C(11) . . 117.9(3) no
C(6) C(7) C(8) . . 121.1(4) no
C(7) C(8) C(9) . . 120.8(4) no
C(8) C(9) C(10) . . 120.2(3) no
C(9) C(10) C(11) . . 120.0(3) no
S(1) C(11) C(6) . . 124.9(3) no
S(1) C(11) C(10) . . 115.0(3) no
C(6) C(11) C(10) . . 120.0(3) no
C(1) C(2) H(2) . . 118.3(3) no
C(3) C(2) H(2) . . 118.3(3) no
C(3) C(4) H(4A) . . 109.5(3) no
C(3) C(4) H(4B) . . 109.5(3) no
C(3) C(4) H(4C) . . 109.5(3) no
H(4A) C(4) H(4B) . . 109.5(3) no
H(4A) C(4) H(4C) . . 109.5(3) no
H(4B) C(4) H(4C) . . 109.5(3) no
N(1) C(5) H(5) . . 115.6(3) no
C(6) C(5) H(5) . . 115.6(3) no
C(6) C(7) H(7) . . 119.5(3) no
C(8) C(7) H(7) . . 119.5(3) no
C(7) C(8) H(8) . . 119.6(3) no
C(9) C(8) H(8) . . 119.6(3) no
C(8) C(9) H(9) . . 119.9(3) no
C(10) C(9) H(9) . . 119.9(3) no
C(9) C(10) H(10) . . 120.0(3) no
C(11) C(10) H(10) . . 120.0(3) no

loop_
_geom_bond_atom_site_label_1
_geom_bond_atom_site_label_2
_geom_bond_site_symmetry_2
_geom_bond_distance
_geom_bond_publ_flag
Ni(1) S(1) . 2.1740(10) yes
Ni(1) N(1) . 1.920(3) yes
S(1) C(11) . 1.716(4) no
N(1) C(1) . 1.456(4) no
N(1) C(5) . 1.290(4) no
C(1) C(2) . 1.417(5) no
C(1) C(1) 7_555 1.386(7) no
C(2) C(3) . 1.396(5) no
C(3) C(4) . 1.522(6) no
C(3) C(3) 7_555 1.414(7) no
C(5) C(6) . 1.446(5) no
C(6) C(7) . 1.406(5) no
C(6) C(11) . 1.435(5) no
C(7) C(8) . 1.375(5) no
C(8) C(9) . 1.415(5) no
C(9) C(10) . 1.366(5) no
C(10) C(11) . 1.423(5) no
C(2) H(2) . 0.9600 no
C(4) H(4A) . 0.9600 no
C(4) H(4B) . 0.9600 no
C(4) H(4C) . 0.9600 no
C(5) H(5) . 0.9600 no
C(7) H(7) . 0.9600 no
C(8) H(8) . 0.9600 no
C(9) H(9) . 0.9600 no
C(10) H(10) . 0.9600 no

loop_
_geom_torsion_atom_site_label_1
_geom_torsion_atom_site_label_2
_geom_torsion_atom_site_label_3
_geom_torsion_atom_site_label_4
_geom_torsion_site_symmetry_1
_geom_torsion_site_symmetry_3
_geom_torsion_site_symmetry_4
_geom_torsion
_geom_torsion_publ_flag
N(1) Ni(1) S(1) C(11) . . . -9.90 no
S(1) Ni(1) S(1) C(11) 7_555 . . 164.33 no
S(1) Ni(1) N(1) C(1) . . . -174.39 no
N(1) Ni(1) N(1) C(1) 7_555 . . 0.20 no
S(1) Ni(1) N(1) C(5) . . . 6.70 no
N(1) Ni(1) N(1) C(5) 7_555 . . -178.72 no
Ni(1) S(1) C(11) C(6) . . . 10.02 no
Ni(1) S(1) C(11) C(10) . . . -172.62 no
Ni(1) N(1) C(1) C(1) . . 7_555 -0.58 no
C(5) N(1) C(1) C(1) . . 7_555 178.48 no
C(5) N(1) C(1) C(2) . . . -1.42 no
Ni(1) N(1) C(1) C(2) . . . 179.52 no
Ni(1) N(1) C(5) C(6) . . . -0.20 no
C(1) N(1) C(5) C(6) . . . -179.07 no
C(1) C(1) C(2) C(3) 7_555 . . 0.21 no
N(1) C(1) C(1) N(1) . 7_555 7_555 0.74 no
N(1) C(1) C(1) C(2) . 7_555 7_555 -179.35 no
C(2) C(1) C(1) N(1) . 7_555 7_555 -179.35 no
C(2) C(1) C(1) C(2) . 7_555 7_555 0.57 no
N(1) C(1) C(2) C(3) . . . -179.89 no
C(1) C(2) C(3) C(3) . . 7_555 -1.72 no
C(1) C(2) C(3) C(4) . . . 179.65 no
C(2) C(3) C(3) C(4) . 7_555 7_555 -178.97 no
C(4) C(3) C(3) C(2) . 7_555 7_555 -178.97 no
C(2) C(3) C(3) C(2) . 7_555 7_555 2.39 no
C(4) C(3) C(3) C(4) . 7_555 7_555 -0.32 no
N(1) C(5) C(6) C(11) . . . -3.32 no
N(1) C(5) C(6) C(7) . . . 177.40 no
C(5) C(6) C(7) C8 . . . -179.37 no
C(5) C(6) C(11) C(10) . . . 179.53 no
C(11) C(6) C(7) C8 . . . 1.29 no
C(5) C(6) C(11) S(1) . . . -3.23 no
C(7) C(6) C(11) C(10) . . . -1.20 no
C(7) C(6) C(11) S(1) . . . 176.04 no
C(6) C(7) C8 C(9) . . . -0.97 no
C(7) C(8) C(9) C(10) . . . 0.54 no
C(8) C(9) C(10) C(11) . . . -0.45 no
C(9) C(10) C(11) C(6) . . . 0.81 no
C(9) C(10) C(11) S(1) . . . -176.70 no
